data_7043002
loop_
_publ_author_name
'Werl\'e, C'
'DOHM, Sebastian'
'Bailly, Corinne'
'Karmazin, Lydia'
'Ricard, Louis'
'Sieffert, Nicolas'
'pfeffer, michel'
'Hansen, Andreas'
'Grimme, Stefan'
'Djukic, Jean-Pierre'

_publ_section_title
;
 Trans-Cis C-Pd-C Rearrangement in Hemichelates
;
_journal_name_full 'Dalton Trans.'
_journal_paper_doi 10.1039/C7DT00872D
_journal_year 2017
_chemical_formula_moiety 'C33 H30 Cr N2 O3 Pd'
_chemical_formula_sum 'C33 H30 Cr N2 O3 Pd'
_chemical_formula_weight 660.99
_chemical_name_systematic
;
 ?
;
_chemical_properties_physical
', Air-sensitive,Moisture-sensitive,Hygroscopic,Heat-sensitive,Oxygen-sensitive,Light-sensitive'
_space_group_crystal_system monoclinic
_space_group_IT_number 14
_space_group_name_Hall '-P 2ybc'
_space_group_name_H-M_alt 'P 1 21/c 1'
_symmetry_space_group_name_Hall '-P 2ybc'
_symmetry_space_group_name_H-M 'P 1 21/c 1'
_atom_sites_solution_hydrogens geom
_audit_creation_method SHELXL-2013
_audit_update_record
;
2017-02-14 deposited with the CCDC.
2017-05-17 downloaded from the CCDC.
;
_cell_angle_alpha 90
_cell_angle_beta 90.3670(10)
_cell_angle_gamma 90
_cell_formula_units_Z 4
_cell_length_a 12.3542(4)
_cell_length_b 20.8076(7)
_cell_length_c 12.4042(4)
_cell_measurement_reflns_used 8908
_cell_measurement_temperature 173(2)
_cell_measurement_theta_max 29.00
_cell_measurement_theta_min 2.52
_cell_volume 3188.57(18)
_computing_cell_refinement 'Bruker SAINT'
_computing_data_collection 'Bruker APEX2'
_computing_data_reduction 'Bruker SAINT'
_computing_molecular_graphics 'Bruker SHELXTL'
_computing_publication_material 'Bruker SHELXTL'
_computing_structure_refinement 'SHELXL-2013 (Sheldrick 2013)'
_computing_structure_solution 'SHELXS-97 (Sheldrick 2008)'
_diffrn_ambient_temperature 173(2)
_diffrn_measured_fraction_theta_full 0.999
_diffrn_measured_fraction_theta_max 0.999
_diffrn_measurement_device_type 'Bruker APEX-II CCD'
_diffrn_measurement_method '\f and \w scans'
_diffrn_radiation_monochromator triumph
_diffrn_radiation_type MoK\a
_diffrn_radiation_wavelength 0.71073
_diffrn_reflns_av_R_equivalents 0.0291
_diffrn_reflns_av_unetI/netI 0.0337
_diffrn_reflns_Laue_measured_fraction_full 0.999
_diffrn_reflns_Laue_measured_fraction_max 0.999
_diffrn_reflns_limit_h_max 16
_diffrn_reflns_limit_h_min -16
_diffrn_reflns_limit_k_max 27
_diffrn_reflns_limit_k_min -28
_diffrn_reflns_limit_l_max 16
_diffrn_reflns_limit_l_min -12
_diffrn_reflns_number 26158
_diffrn_reflns_point_group_measured_fraction_full 0.999
_diffrn_reflns_point_group_measured_fraction_max 0.999
_diffrn_reflns_theta_full 25.242
_diffrn_reflns_theta_max 29.020
_diffrn_reflns_theta_min 1.911
_diffrn_source 'sealed tube'
_exptl_absorpt_coefficient_mu 0.938
_exptl_absorpt_correction_T_max 0.7458
_exptl_absorpt_correction_T_min 0.6733
_exptl_absorpt_correction_type multi-scan
_exptl_absorpt_process_details sadabs
_exptl_crystal_colour yellow
_exptl_crystal_density_diffrn 1.377
_exptl_crystal_description block
_exptl_crystal_F_000 1344
_exptl_crystal_recrystallization_method 'Re-crystallisation from solvent'
_exptl_crystal_size_max 0.200
_exptl_crystal_size_mid 0.180
_exptl_crystal_size_min 0.160
_platon_squeeze_details
;
The residual electron density was assigned to half a molecule of the
dichloromethane solvent [96/4 = 24 e per asymmetric unit; half a molecule
of C1H2Cl2 would give 21 e]. 
;
_refine_diff_density_max 0.699
_refine_diff_density_min -0.387
_refine_diff_density_rms 0.075
_refine_ls_extinction_method none
_refine_ls_goodness_of_fit_ref 1.040
_refine_ls_hydrogen_treatment constr
_refine_ls_matrix_type full
_refine_ls_number_parameters 366
_refine_ls_number_reflns 8473
_refine_ls_number_restraints 0
_refine_ls_restrained_S_all 1.040
_refine_ls_R_factor_all 0.0433
_refine_ls_R_factor_gt 0.0304
_refine_ls_shift/su_max 0.001
_refine_ls_shift/su_mean 0.000
_refine_ls_structure_factor_coef Fsqd
_refine_ls_weighting_details 'w=1/[\s^2^(Fo^2^)+(0.0421P)^2^+0.3977P] where P=(Fo^2^+2Fc^2^)/3'
_refine_ls_weighting_scheme calc
_refine_ls_wR_factor_gt 0.0738
_refine_ls_wR_factor_ref 0.0771
_reflns_Friedel_coverage 0.000
_reflns_number_gt 6757
_reflns_number_total 8473
_reflns_threshold_expression 'I > 2\s(I)'
_cod_data_source_file c7dt00872d2.cif
_cod_data_source_block cis-3d
_cod_depositor_comments
;
The following automatic conversions were performed:

'_space_group_crystal_system' value 'Monoclinic' changed to
'monoclinic' according to
/home/data/users/saulius/crontab/automatic-downloads/rss-feeds/RSC/lib/dictionaries/cif_core.dic
dictionary named 'cif_core.dic' version 2.4.2 from 2011-04-26.

Automatic conversion script
Id: cif_fix_values 4973 2017-02-22 13:04:09Z antanas 
;
_cod_database_code 7043002
_shelx_space_group_comment
;
The symmetry employed for this shelxl refinement is uniquely defined
by the following loop, which should always be used as a source of
symmetry information in preference to the above space-group names.
They are only intended as comments.
;
_shelx_estimated_absorpt_t_min 0.835
_shelx_estimated_absorpt_t_max 0.864
_shelxl_version_number 2013-4

loop_
_space_group_symop_operation_xyz
'x, y, z'
'-x, y+1/2, -z+1/2'
'-x, -y, -z'
'x, -y-1/2, z-1/2'

loop_
_atom_site_label
_atom_site_type_symbol
_atom_site_fract_x
_atom_site_fract_y
_atom_site_fract_z
_atom_site_U_iso_or_equiv
_atom_site_adp_type
_atom_site_occupancy
_atom_site_site_symmetry_order
_atom_site_calc_flag
_atom_site_refinement_flags_posn
_atom_site_refinement_flags_adp
C1 C 0.54057(16) 0.09580(10) 0.22383(14) 0.0199(4) Uani 1 1 d . .
C2 C 0.63841(17) 0.06842(10) 0.25524(15) 0.0224(4) Uani 1 1 d . .
H2 H 0.6916 0.0605 0.2019 0.027 Uiso 1 1 calc R U
C3 C 0.66209(17) 0.05181(10) 0.36342(16) 0.0240(4) Uani 1 1 d . .
C4 C 0.58227(17) 0.06358(11) 0.44082(15) 0.0255(4) Uani 1 1 d . .
H4 H 0.5954 0.0529 0.5142 0.031 Uiso 1 1 calc R U
C5 C 0.48459(17) 0.09065(11) 0.41059(15) 0.0236(4) Uani 1 1 d . .
H5 H 0.4317 0.0985 0.4642 0.028 Uiso 1 1 calc R U
C6 C 0.46103(16) 0.10685(9) 0.30329(14) 0.0188(4) Uani 1 1 d . .
C7 C 0.35596(16) 0.13113(9) 0.26788(15) 0.0193(4) Uani 1 1 d . .
C8 C 0.27022(16) 0.14664(10) 0.33635(15) 0.0224(4) Uani 1 1 d . .
H8 H 0.2806 0.1437 0.4121 0.027 Uiso 1 1 calc R U
C9 C 0.17047(17) 0.16623(10) 0.29626(16) 0.0243(4) Uani 1 1 d . .
C10 C 0.16101(18) 0.17038(11) 0.18425(17) 0.0284(5) Uani 1 1 d . .
H10 H 0.0941 0.1827 0.1522 0.034 Uiso 1 1 calc R U
C11 C 0.24806(17) 0.15673(11) 0.12065(16) 0.0266(4) Uani 1 1 d . .
H11 H 0.2399 0.1613 0.0448 0.032 Uiso 1 1 calc R U
C12 C 0.8248(2) -0.00695(14) 0.3109(2) 0.0449(6) Uani 1 1 d . .
H12A H 0.7812 -0.0414 0.2786 0.067 Uiso 1 1 calc R U
H12B H 0.8897 -0.0254 0.3445 0.067 Uiso 1 1 calc R U
H12C H 0.8462 0.0235 0.2547 0.067 Uiso 1 1 calc R U
C13 C 0.7827(2) 0.00771(14) 0.5017(2) 0.0434(6) Uani 1 1 d . .
H13A H 0.7654 0.0437 0.5496 0.065 Uiso 1 1 calc R U
H13B H 0.8593 -0.0037 0.5103 0.065 Uiso 1 1 calc R U
H13C H 0.7376 -0.0294 0.5203 0.065 Uiso 1 1 calc R U
C14 C 0.07368(18) 0.18106(12) 0.36891(18) 0.0314(5) Uani 1 1 d . .
C15 C 0.1027(2) 0.17914(18) 0.4884(2) 0.0594(9) Uani 1 1 d . .
H15A H 0.1593 0.2109 0.5037 0.089 Uiso 1 1 calc R U
H15B H 0.1290 0.1362 0.5074 0.089 Uiso 1 1 calc R U
H15C H 0.0383 0.1891 0.5310 0.089 Uiso 1 1 calc R U
C16 C -0.0109(3) 0.12839(17) 0.3472(3) 0.0633(9) Uani 1 1 d . .
H16A H -0.0766 0.1377 0.3882 0.095 Uiso 1 1 calc R U
H16B H 0.0184 0.0866 0.3695 0.095 Uiso 1 1 calc R U
H16C H -0.0284 0.1273 0.2700 0.095 Uiso 1 1 calc R U
C17 C 0.0259(3) 0.24587(17) 0.3427(3) 0.0766(12) Uani 1 1 d . .
H17A H 0.0805 0.2793 0.3547 0.115 Uiso 1 1 calc R U
H17B H -0.0365 0.2539 0.3892 0.115 Uiso 1 1 calc R U
H17C H 0.0024 0.2466 0.2671 0.115 Uiso 1 1 calc R U
C18 C 0.64522(16) 0.11153(10) 0.00944(15) 0.0217(4) Uani 1 1 d . .
H18 H 0.6882 0.0730 0.0320 0.026 Uiso 1 1 calc R U
C19 C 0.60941(17) 0.11378(10) -0.10275(15) 0.0217(4) Uani 1 1 d . .
C20 C 0.55947(18) 0.06632(11) -0.16794(16) 0.0268(4) Uani 1 1 d . .
H20 H 0.5529 0.0234 -0.1426 0.032 Uiso 1 1 calc R U
C21 C 0.51963(19) 0.08316(11) -0.27046(16) 0.0312(5) Uani 1 1 d . .
H21 H 0.4903 0.0509 -0.3164 0.037 Uiso 1 1 calc R U
C22 C 0.5229(2) 0.14739(12) -0.30560(16) 0.0330(5) Uani 1 1 d . .
H22 H 0.4919 0.1582 -0.3735 0.040 Uiso 1 1 calc R U
C23 C 0.57092(18) 0.19587(11) -0.24295(16) 0.0279(5) Uani 1 1 d . .
H23 H 0.5724 0.2391 -0.2674 0.034 Uiso 1 1 calc R U
C24 C 0.61704(17) 0.17862(10) -0.14236(15) 0.0229(4) Uani 1 1 d . .
C25 C 0.67364(16) 0.21642(10) -0.06032(16) 0.0227(4) Uani 1 1 d . .
C26 C 0.70425(18) 0.28081(11) -0.06015(18) 0.0288(5) Uani 1 1 d . .
H26 H 0.6857 0.3083 -0.1186 0.035 Uiso 1 1 calc R U
C27 C 0.76218(19) 0.30352(12) 0.0271(2) 0.0357(5) Uani 1 1 d . .
H27 H 0.7839 0.3473 0.0292 0.043 Uiso 1 1 calc R U
C28 C 0.78938(18) 0.26267(12) 0.11260(19) 0.0342(5) Uani 1 1 d . .
H28 H 0.8314 0.2789 0.1709 0.041 Uiso 1 1 calc R U
C29 C 0.75637(17) 0.19911(12) 0.11415(17) 0.0292(5) Uani 1 1 d . .
H29 H 0.7745 0.1721 0.1733 0.035 Uiso 1 1 calc R U
C30 C 0.69606(16) 0.17548(10) 0.02761(16) 0.0222(4) Uani 1 1 d . .
C31 C 0.41762(17) 0.21363(10) -0.05251(15) 0.0242(4) Uani 1 1 d . .
C32 C 0.35627(18) 0.08447(10) -0.08114(16) 0.0251(4) Uani 1 1 d . .
C33 C 0.3184(2) 0.16896(11) -0.22139(17) 0.0323(5) Uani 1 1 d . .
N1 N 0.34456(14) 0.13724(8) 0.15942(13) 0.0217(3) Uani 1 1 d . .
N2 N 0.76195(17) 0.02607(11) 0.39151(15) 0.0380(5) Uani 1 1 d . .
O1 O 0.40402(14) 0.25904(8) -0.00104(12) 0.0334(4) Uani 1 1 d . .
O2 O 0.29888(14) 0.04510(8) -0.04969(13) 0.0341(4) Uani 1 1 d . .
O3 O 0.24079(17) 0.18090(10) -0.26893(16) 0.0535(5) Uani 1 1 d . .
Cr1 Cr 0.44220(3) 0.14559(2) -0.14672(2) 0.02066(8) Uani 1 1 d . .
Pd1 Pd 0.48994(2) 0.12086(2) 0.07516(2) 0.01895(5) Uani 1 1 d . .

loop_
_atom_site_aniso_label
_atom_site_aniso_U_11
_atom_site_aniso_U_22
_atom_site_aniso_U_33
_atom_site_aniso_U_23
_atom_site_aniso_U_13
_atom_site_aniso_U_12
C1 0.0240(10) 0.0179(10) 0.0178(8) 0.0004(7) 0.0015(7) -0.0017(8)
C2 0.0248(10) 0.0216(11) 0.0209(9) 0.0006(7) 0.0041(8) 0.0003(8)
C3 0.0234(10) 0.0222(11) 0.0263(9) 0.0012(8) -0.0038(8) -0.0007(8)
C4 0.0303(11) 0.0297(12) 0.0166(8) 0.0006(8) -0.0016(8) -0.0028(9)
C5 0.0279(11) 0.0258(11) 0.0171(8) -0.0020(8) 0.0051(7) -0.0030(8)
C6 0.0226(10) 0.0171(10) 0.0166(8) -0.0008(7) 0.0024(7) -0.0009(7)
C7 0.0225(10) 0.0169(10) 0.0185(8) -0.0008(7) 0.0011(7) -0.0035(7)
C8 0.0255(11) 0.0221(10) 0.0198(8) -0.0016(7) 0.0036(7) -0.0019(8)
C9 0.0237(10) 0.0216(11) 0.0278(9) -0.0018(8) 0.0054(8) -0.0007(8)
C10 0.0249(11) 0.0316(12) 0.0287(10) 0.0016(9) -0.0005(8) 0.0048(9)
C11 0.0288(11) 0.0298(12) 0.0212(9) 0.0007(8) 0.0000(8) 0.0026(9)
C12 0.0332(14) 0.0494(17) 0.0519(15) -0.0074(12) -0.0074(12) 0.0144(12)
C13 0.0434(15) 0.0448(16) 0.0418(13) 0.0134(11) -0.0114(12) 0.0037(12)
C14 0.0257(12) 0.0343(13) 0.0343(11) -0.0031(9) 0.0090(9) 0.0020(9)
C15 0.0489(18) 0.088(3) 0.0421(15) -0.0136(15) 0.0159(13) 0.0119(16)
C16 0.0433(18) 0.072(2) 0.075(2) -0.0187(17) 0.0262(16) -0.0185(15)
C17 0.077(2) 0.068(2) 0.086(2) 0.0230(19) 0.050(2) 0.0408(19)
C18 0.0221(10) 0.0215(11) 0.0214(9) 0.0016(7) 0.0064(7) 0.0027(8)
C19 0.0253(10) 0.0197(11) 0.0202(8) -0.0011(7) 0.0074(7) 0.0013(8)
C20 0.0332(12) 0.0223(11) 0.0250(9) -0.0043(8) 0.0094(8) -0.0010(9)
C21 0.0394(13) 0.0344(13) 0.0198(9) -0.0098(8) 0.0084(9) -0.0058(10)
C22 0.0416(14) 0.0423(14) 0.0153(9) 0.0014(9) 0.0070(9) -0.0036(11)
C23 0.0342(12) 0.0270(12) 0.0227(9) 0.0053(8) 0.0083(8) -0.0039(9)
C24 0.0264(11) 0.0218(11) 0.0206(9) -0.0002(7) 0.0083(8) -0.0017(8)
C25 0.0212(10) 0.0211(10) 0.0258(9) 0.0001(8) 0.0071(8) -0.0009(8)
C26 0.0288(12) 0.0219(11) 0.0359(11) 0.0003(9) 0.0084(9) -0.0026(9)
C27 0.0310(13) 0.0271(13) 0.0493(14) -0.0100(10) 0.0127(10) -0.0088(10)
C28 0.0234(11) 0.0396(14) 0.0396(12) -0.0139(10) 0.0033(9) -0.0046(10)
C29 0.0206(11) 0.0373(13) 0.0297(10) -0.0035(9) 0.0022(8) 0.0015(9)
C30 0.0192(10) 0.0229(11) 0.0245(9) -0.0016(8) 0.0069(7) 0.0021(8)
C31 0.0280(11) 0.0231(11) 0.0217(9) 0.0024(8) 0.0015(8) -0.0022(8)
C32 0.0306(11) 0.0224(11) 0.0225(9) -0.0030(8) 0.0031(8) 0.0024(9)
C33 0.0440(14) 0.0273(12) 0.0256(10) -0.0010(9) -0.0018(10) 0.0024(10)
N1 0.0244(9) 0.0225(9) 0.0183(7) 0.0002(6) 0.0023(6) 0.0012(7)
N2 0.0330(11) 0.0516(14) 0.0294(9) 0.0053(9) -0.0034(8) 0.0118(9)
O1 0.0467(10) 0.0235(9) 0.0301(8) -0.0055(6) -0.0002(7) 0.0038(7)
O2 0.0394(10) 0.0265(9) 0.0365(8) -0.0009(7) 0.0094(7) -0.0081(7)
O3 0.0541(13) 0.0557(13) 0.0506(11) -0.0006(9) -0.0213(10) 0.0132(10)
Cr1 0.02840(18) 0.01911(17) 0.01449(13) 0.00011(11) 0.00243(12) -0.00160(13)
Pd1 0.02228(8) 0.01953(8) 0.01509(7) 0.00126(5) 0.00370(5) 0.00191(6)

loop_
_atom_type_symbol
_atom_type_description
_atom_type_scat_dispersion_real
_atom_type_scat_dispersion_imag
_atom_type_scat_source
C C 0.0033 0.0016 'International Tables Vol C Tables 4.2.6.8 and 6.1.1.4'
H H 0.0000 0.0000 'International Tables Vol C Tables 4.2.6.8 and 6.1.1.4'
N N 0.0061 0.0033 'International Tables Vol C Tables 4.2.6.8 and 6.1.1.4'
O O 0.0106 0.0060 'International Tables Vol C Tables 4.2.6.8 and 6.1.1.4'
Cr Cr 0.3209 0.6236 'International Tables Vol C Tables 4.2.6.8 and 6.1.1.4'
Pd Pd -0.9988 1.0072 'International Tables Vol C Tables 4.2.6.8 and 6.1.1.4'

loop_
_geom_angle_atom_site_label_1
_geom_angle_atom_site_label_2
_geom_angle_atom_site_label_3
_geom_angle
C2 C1 C6 118.56(17)
C2 C1 Pd1 128.89(14)
C6 C1 Pd1 112.52(14)
C1 C2 C3 122.70(18)
C1 C2 H2 118.6
C3 C2 H2 118.6
N2 C3 C4 121.58(19)
N2 C3 C2 120.71(19)
C4 C3 C2 117.70(19)
C5 C4 C3 120.16(18)
C5 C4 H4 119.9
C3 C4 H4 119.9
C4 C5 C6 122.10(18)
C4 C5 H5 118.9
C6 C5 H5 118.9
C5 C6 C1 118.78(18)
C5 C6 C7 123.26(17)
C1 C6 C7 117.86(16)
N1 C7 C8 120.37(18)
N1 C7 C6 114.68(17)
C8 C7 C6 124.95(17)
C9 C8 C7 121.62(18)
C9 C8 H8 119.2
C7 C8 H8 119.2
C8 C9 C10 116.32(19)
C8 C9 C14 122.88(18)
C10 C9 C14 120.78(19)
C11 C10 C9 120.0(2)
C11 C10 H10 120.0
C9 C10 H10 120.0
N1 C11 C10 123.69(19)
N1 C11 H11 118.2
C10 C11 H11 118.2
N2 C12 H12A 109.5
N2 C12 H12B 109.5
H12A C12 H12B 109.5
N2 C12 H12C 109.5
H12A C12 H12C 109.5
H12B C12 H12C 109.5
N2 C13 H13A 109.5
N2 C13 H13B 109.5
H13A C13 H13B 109.5
N2 C13 H13C 109.5
H13A C13 H13C 109.5
H13B C13 H13C 109.5
C17 C14 C15 108.8(3)
C17 C14 C9 111.1(2)
C15 C14 C9 112.8(2)
C17 C14 C16 109.6(3)
C15 C14 C16 107.9(2)
C9 C14 C16 106.6(2)
C14 C15 H15A 109.5
C14 C15 H15B 109.5
H15A C15 H15B 109.5
C14 C15 H15C 109.5
H15A C15 H15C 109.5
H15B C15 H15C 109.5
C14 C16 H16A 109.5
C14 C16 H16B 109.5
H16A C16 H16B 109.5
C14 C16 H16C 109.5
H16A C16 H16C 109.5
H16B C16 H16C 109.5
C14 C17 H17A 109.5
C14 C17 H17B 109.5
H17A C17 H17B 109.5
C14 C17 H17C 109.5
H17A C17 H17C 109.5
H17B C17 H17C 109.5
C19 C18 C30 103.95(16)
C19 C18 Pd1 95.47(13)
C30 C18 Pd1 104.15(12)
C19 C18 H18 116.8
C30 C18 H18 116.8
Pd1 C18 H18 116.8
C20 C19 C24 119.22(18)
C20 C19 C18 130.64(19)
C24 C19 C18 109.62(17)
C20 C19 Cr1 70.62(13)
C24 C19 Cr1 72.62(12)
C18 C19 Cr1 121.13(13)
C21 C20 C19 119.5(2)
C21 C20 Cr1 72.29(13)
C19 C20 Cr1 72.26(12)
C21 C20 H20 120.3
C19 C20 H20 120.3
Cr1 C20 H20 127.2
C20 C21 C22 120.5(2)
C20 C21 Cr1 70.84(12)
C22 C21 Cr1 70.94(12)
C20 C21 H21 119.8
C22 C21 H21 119.8
Cr1 C21 H21 131.3
C23 C22 C21 121.6(2)
C23 C22 Cr1 73.16(12)
C21 C22 Cr1 72.18(11)
C23 C22 H22 119.2
C21 C22 H22 119.2
Cr1 C22 H22 127.7
C22 C23 C24 118.2(2)
C22 C23 Cr1 70.25(12)
C24 C23 Cr1 72.33(12)
C22 C23 H23 120.9
C24 C23 H23 120.9
Cr1 C23 H23 128.7
C23 C24 C19 120.80(19)
C23 C24 C25 131.77(19)
C19 C24 C25 107.40(17)
C23 C24 Cr1 71.19(12)
C19 C24 Cr1 70.09(12)
C25 C24 Cr1 129.17(13)
C26 C25 C30 121.9(2)
C26 C25 C24 130.40(19)
C30 C25 C24 107.71(18)
C27 C26 C25 118.1(2)
C27 C26 H26 120.9
C25 C26 H26 120.9
C26 C27 C28 120.6(2)
C26 C27 H27 119.7
C28 C27 H27 119.7
C29 C28 C27 121.5(2)
C29 C28 H28 119.3
C27 C28 H28 119.3
C28 C29 C30 118.9(2)
C28 C29 H29 120.6
C30 C29 H29 120.6
C29 C30 C25 119.0(2)
C29 C30 C18 130.99(19)
C25 C30 C18 110.03(17)
O1 C31 Cr1 174.48(18)
O1 C31 Pd1 108.42(14)
Cr1 C31 Pd1 76.43(7)
O2 C32 Cr1 173.61(18)
O2 C32 Pd1 109.71(15)
Cr1 C32 Pd1 76.60(7)
O3 C33 Cr1 177.2(2)
C11 N1 C7 117.94(17)
C11 N1 Pd1 128.78(13)
C7 N1 Pd1 113.09(13)
C3 N2 C13 119.6(2)
C3 N2 C12 119.40(19)
C13 N2 C12 116.0(2)
C33 Cr1 C32 85.74(10)
C33 Cr1 C31 88.66(10)
C32 Cr1 C31 98.66(9)
C33 Cr1 C20 132.62(9)
C32 Cr1 C20 85.28(9)
C31 Cr1 C20 138.70(9)
C33 Cr1 C22 85.73(10)
C32 Cr1 C22 131.78(9)
C31 Cr1 C22 128.45(9)
C20 Cr1 C22 66.91(8)
C33 Cr1 C21 99.53(9)
C32 Cr1 C21 98.75(9)
C31 Cr1 C21 161.25(9)
C20 Cr1 C21 36.87(8)
C22 Cr1 C21 36.88(9)
C33 Cr1 C19 164.06(9)
C32 Cr1 C19 102.80(9)
C31 Cr1 C19 103.09(8)
C20 Cr1 C19 37.13(8)
C22 Cr1 C19 78.54(8)
C21 Cr1 C19 66.14(8)
C33 Cr1 C23 101.37(9)
C32 Cr1 C23 164.20(9)
C31 Cr1 C23 95.62(9)
C20 Cr1 C23 79.52(8)
C22 Cr1 C23 36.59(8)
C21 Cr1 C23 66.33(8)
C19 Cr1 C23 67.17(8)
C33 Cr1 C24 135.85(9)
C32 Cr1 C24 138.41(9)
C31 Cr1 C24 85.05(8)
C20 Cr1 C24 66.69(8)
C22 Cr1 C24 65.27(8)
C21 Cr1 C24 77.31(8)
C19 Cr1 C24 37.29(7)
C23 Cr1 C24 36.48(7)
C33 Cr1 Pd1 134.03(7)
C32 Cr1 Pd1 64.40(6)
C31 Cr1 Pd1 64.27(6)
C20 Cr1 Pd1 81.32(5)
C22 Cr1 Pd1 140.24(7)
C21 Cr1 Pd1 118.10(6)
C19 Cr1 Pd1 61.75(5)
C23 Cr1 Pd1 116.87(6)
C24 Cr1 Pd1 80.85(5)
C1 Pd1 C18 93.01(8)
C1 Pd1 N1 81.29(7)
C18 Pd1 N1 171.88(7)
C1 Pd1 C31 146.99(7)
C18 Pd1 C31 98.10(7)
N1 Pd1 C31 83.89(6)
C1 Pd1 C32 141.74(7)
C18 Pd1 C32 104.85(7)
N1 Pd1 C32 83.12(6)
C31 Pd1 C32 64.18(7)
C1 Pd1 Cr1 172.01(6)
C18 Pd1 Cr1 79.98(5)
N1 Pd1 Cr1 106.07(4)
C31 Pd1 Cr1 39.30(4)
C32 Pd1 Cr1 39.00(5)

loop_
_geom_bond_atom_site_label_1
_geom_bond_atom_site_label_2
_geom_bond_distance
C1 C2 1.390(3)
C1 C6 1.415(3)
C1 Pd1 2.0124(18)
C2 C3 1.414(3)
C2 H2 0.9500
C3 N2 1.387(3)
C3 C4 1.402(3)
C4 C5 1.381(3)
C4 H4 0.9500
C5 C6 1.402(3)
C5 H5 0.9500
C6 C7 1.458(3)
C7 N1 1.358(2)
C7 C8 1.400(3)
C8 C9 1.387(3)
C8 H8 0.9500
C9 C10 1.396(3)
C9 C14 1.533(3)
C10 C11 1.368(3)
C10 H10 0.9500
C11 N1 1.345(3)
C11 H11 0.9500
C12 N2 1.444(3)
C12 H12A 0.9800
C12 H12B 0.9800
C12 H12C 0.9800
C13 N2 1.441(3)
C13 H13A 0.9800
C13 H13B 0.9800
C13 H13C 0.9800
C14 C17 1.507(4)
C14 C15 1.523(4)
C14 C16 1.537(4)
C15 H15A 0.9800
C15 H15B 0.9800
C15 H15C 0.9800
C16 H16A 0.9800
C16 H16B 0.9800
C16 H16C 0.9800
C17 H17A 0.9800
C17 H17B 0.9800
C17 H17C 0.9800
C18 C19 1.458(3)
C18 C30 1.488(3)
C18 Pd1 2.0982(19)
C18 H18 1.0000
C19 C20 1.415(3)
C19 C24 1.439(3)
C19 Cr1 2.233(2)
C20 C21 1.405(3)
C20 Cr1 2.212(2)
C20 H20 0.9500
C21 C22 1.406(3)
C21 Cr1 2.231(2)
C21 H21 0.9500
C22 C23 1.403(3)
C22 Cr1 2.215(2)
C22 H22 0.9500
C23 C24 1.415(3)
C23 Cr1 2.252(2)
C23 H23 0.9500
C24 C25 1.461(3)
C24 Cr1 2.267(2)
C25 C26 1.392(3)
C25 C30 1.410(3)
C26 C27 1.377(3)
C26 H26 0.9500
C27 C28 1.399(4)
C27 H27 0.9500
C28 C29 1.384(3)
C28 H28 0.9500
C29 C30 1.392(3)
C29 H29 0.9500
C31 O1 1.153(3)
C31 Cr1 1.862(2)
C31 Pd1 2.648(2)
C32 O2 1.153(3)
C32 Cr1 1.848(2)
C32 Pd1 2.649(2)
C33 O3 1.149(3)
C33 Cr1 1.848(2)
N1 Pd1 2.1115(17)
Cr1 Pd1 2.8576(3)

loop_
_geom_torsion_atom_site_label_1
_geom_torsion_atom_site_label_2
_geom_torsion_atom_site_label_3
_geom_torsion_atom_site_label_4
_geom_torsion
C6 C1 C2 C3 -0.7(3)
Pd1 C1 C2 C3 -178.44(16)
C1 C2 C3 N2 -178.3(2)
C1 C2 C3 C4 0.3(3)
N2 C3 C4 C5 178.5(2)
C2 C3 C4 C5 -0.2(3)
C3 C4 C5 C6 0.4(3)
C4 C5 C6 C1 -0.8(3)
C4 C5 C6 C7 175.43(19)
C2 C1 C6 C5 0.9(3)
Pd1 C1 C6 C5 179.03(15)
C2 C1 C6 C7 -175.53(18)
Pd1 C1 C6 C7 2.6(2)
C5 C6 C7 N1 -172.89(19)
C1 C6 C7 N1 3.4(3)
C5 C6 C7 C8 6.1(3)
C1 C6 C7 C8 -177.64(19)
N1 C7 C8 C9 2.4(3)
C6 C7 C8 C9 -176.45(19)
C7 C8 C9 C10 -0.8(3)
C7 C8 C9 C14 177.6(2)
C8 C9 C10 C11 -1.3(3)
C14 C9 C10 C11 -179.7(2)
C9 C10 C11 N1 1.9(4)
C8 C9 C14 C17 128.8(3)
C10 C9 C14 C17 -52.8(3)
C8 C9 C14 C15 6.3(3)
C10 C9 C14 C15 -175.3(2)
C8 C9 C14 C16 -111.9(3)
C10 C9 C14 C16 66.5(3)
C30 C18 C19 C20 177.1(2)
Pd1 C18 C19 C20 -76.9(2)
C30 C18 C19 C24 -11.4(2)
Pd1 C18 C19 C24 94.64(16)
C30 C18 C19 Cr1 -92.50(17)
Pd1 C18 C19 Cr1 13.57(16)
C24 C19 C20 C21 0.8(3)
C18 C19 C20 C21 171.7(2)
Cr1 C19 C20 C21 56.80(18)
C24 C19 C20 Cr1 -55.97(17)
C18 C19 C20 Cr1 114.9(2)
C19 C20 C21 C22 -4.0(3)
Cr1 C20 C21 C22 52.74(19)
C19 C20 C21 Cr1 -56.78(18)
C20 C21 C22 C23 3.6(3)
Cr1 C21 C22 C23 56.3(2)
C20 C21 C22 Cr1 -52.69(19)
C21 C22 C23 C24 0.2(3)
Cr1 C22 C23 C24 56.04(18)
C21 C22 C23 Cr1 -55.8(2)
C22 C23 C24 C19 -3.5(3)
Cr1 C23 C24 C19 51.54(17)
C22 C23 C24 C25 178.8(2)
Cr1 C23 C24 C25 -126.2(2)
C22 C23 C24 Cr1 -55.02(18)
C20 C19 C24 C23 3.0(3)
C18 C19 C24 C23 -169.65(18)
Cr1 C19 C24 C23 -52.04(18)
C20 C19 C24 C25 -178.81(18)
C18 C19 C24 C25 8.6(2)
Cr1 C19 C24 C25 126.19(15)
C20 C19 C24 Cr1 55.00(17)
C18 C19 C24 Cr1 -117.62(15)
C23 C24 C25 C26 -4.1(4)
C19 C24 C25 C26 178.0(2)
Cr1 C24 C25 C26 -103.8(2)
C23 C24 C25 C30 176.1(2)
C19 C24 C25 C30 -1.8(2)
Cr1 C24 C25 C30 76.3(2)
C30 C25 C26 C27 2.9(3)
C24 C25 C26 C27 -176.9(2)
C25 C26 C27 C28 0.2(3)
C26 C27 C28 C29 -2.1(3)
C27 C28 C29 C30 0.9(3)
C28 C29 C30 C25 2.1(3)
C28 C29 C30 C18 -176.4(2)
C26 C25 C30 C29 -4.0(3)
C24 C25 C30 C29 175.80(18)
C26 C25 C30 C18 174.72(18)
C24 C25 C30 C18 -5.4(2)
C19 C18 C30 C29 -171.1(2)
Pd1 C18 C30 C29 89.5(2)
C19 C18 C30 C25 10.4(2)
Pd1 C18 C30 C25 -89.07(16)
C10 C11 N1 C7 -0.3(3)
C10 C11 N1 Pd1 -174.96(17)
C8 C7 N1 C11 -1.9(3)
C6 C7 N1 C11 177.16(18)
C8 C7 N1 Pd1 173.62(15)
C6 C7 N1 Pd1 -7.4(2)
C4 C3 N2 C13 3.3(3)
C2 C3 N2 C13 -178.1(2)
C4 C3 N2 C12 157.1(2)
C2 C3 N2 C12 -24.3(3)
Pd1 C32 Cr1 C33 -143.95(8)
Pd1 C32 Cr1 C31 -55.96(8)
Pd1 C32 Cr1 C20 82.63(6)
Pd1 C32 Cr1 C22 135.65(10)
Pd1 C32 Cr1 C21 117.05(7)
Pd1 C32 Cr1 C19 49.67(7)
Pd1 C32 Cr1 C23 98.5(3)
Pd1 C32 Cr1 C24 36.34(12)
Pd1 C31 Cr1 C33 141.53(8)
Pd1 C31 Cr1 C32 56.05(8)
Pd1 C31 Cr1 C20 -36.66(13)
Pd1 C31 Cr1 C22 -134.99(9)
Pd1 C31 Cr1 C21 -102.0(3)
Pd1 C31 Cr1 C19 -49.35(7)
Pd1 C31 Cr1 C23 -117.18(7)
Pd1 C31 Cr1 C24 -82.21(6)

loop_
_platon_squeeze_void_nr
_platon_squeeze_void_average_x
_platon_squeeze_void_average_y
_platon_squeeze_void_average_z
_platon_squeeze_void_volume
_platon_squeeze_void_count_electrons
1 0.000 0.000 0.000 289.9 48.5
2 0.000 0.500 0.500 289.9 47.3
